data_7243114
loop_
_publ_author_name
'Li, Yang'
'Chen, Shumei'
'Xu, Zhong-Xuan'
'Wu, Xin'
'Zhang, Huabin'
'Zhang, Jian'

_publ_section_title
;
 Asymmetric metal--organic frameworks with double helices for
 enantioselective recognition
;
_journal_issue 27
_journal_name_full CrystEngComm
_journal_page_first 4748
_journal_page_last 4751
_journal_paper_doi 10.1039/D1CE00630D
_journal_volume 23
_journal_year 2021
_chemical_absolute_configuration rm
_chemical_formula_moiety 'C71 H72 Cd7 N12 O47, 2(O)'
_chemical_formula_sum 'C71 H72 Cd7 N12 O49'
_chemical_formula_weight 2676.29
_space_group_IT_number 5
_space_group_name_Hall 'C 2y'
_space_group_name_H-M_alt 'C 1 2 1'
_symmetry_cell_setting monoclinic
_symmetry_space_group_name_H-M 'C 1 2 1'
_atom_sites_solution_hydrogens geom
_atom_sites_solution_primary direct
_atom_sites_solution_secondary difmap
_audit_creation_method SHELXL-97
_audit_update_record
;
2021-01-10 deposited with the CCDC.	2021-06-28 downloaded from the CCDC.
;
_cell_angle_alpha 90.00
_cell_angle_beta 108.808(5)
_cell_angle_gamma 90.00
_cell_formula_units_Z 4
_cell_length_a 29.6992(15)
_cell_length_b 14.6641(4)
_cell_length_c 25.7385(9)
_cell_measurement_reflns_used 8304
_cell_measurement_temperature 293(2)
_cell_measurement_theta_max 29.1114
_cell_measurement_theta_min 2.4507
_cell_volume 10610.9(8)
_computing_cell_refinement 'Bruker FRAMBO'
_computing_data_collection 'Bruker FRAMBO'
_computing_data_reduction 'Bruker SAINT'
_computing_molecular_graphics 'Bruker SHELXTL'
_computing_publication_material 'Bruker SHELXTL'
_computing_structure_refinement 'SHELXL-97 (Sheldrick, 1997)'
_computing_structure_solution 'SHELXS-97 (Sheldrick, 1990)'
_diffrn_ambient_temperature 293(2)
_diffrn_detector_area_resol_mean none
_diffrn_measured_fraction_theta_full 0.999
_diffrn_measured_fraction_theta_max 0.999
_diffrn_measurement_device_type 'multiwire proportional'
_diffrn_measurement_method 'phi and omega scans'
_diffrn_radiation_monochromator graphite
_diffrn_radiation_source 'fine-focus sealed tube'
_diffrn_radiation_type MoK\a
_diffrn_radiation_wavelength 0.71073
_diffrn_reflns_av_R_equivalents 0.0297
_diffrn_reflns_av_sigmaI/netI 0.0578
_diffrn_reflns_limit_h_max 35
_diffrn_reflns_limit_h_min -22
_diffrn_reflns_limit_k_max 11
_diffrn_reflns_limit_k_min -17
_diffrn_reflns_limit_l_max 30
_diffrn_reflns_limit_l_min -30
_diffrn_reflns_number 21187
_diffrn_reflns_theta_full 25.00
_diffrn_reflns_theta_max 25.00
_diffrn_reflns_theta_min 2.46
_diffrn_standards_decay_% none
_diffrn_standards_interval_count none
_diffrn_standards_interval_time none
_diffrn_standards_number none
_exptl_absorpt_coefficient_mu 1.469
_exptl_absorpt_correction_T_max 0.863
_exptl_absorpt_correction_T_min 0.838
_exptl_absorpt_correction_type multi-scan
_exptl_crystal_colour colourless
_exptl_crystal_density_diffrn 1.675
_exptl_crystal_density_method 'not measured'
_exptl_crystal_description prism
_exptl_crystal_F_000 5264.0
_exptl_crystal_size_max 0.15
_exptl_crystal_size_mid 0.1
_exptl_crystal_size_min 0.1
_platon_squeeze_details
;
;
_refine_diff_density_max 1.207
_refine_diff_density_min -0.849
_refine_diff_density_rms 0.095
_refine_ls_abs_structure_details 'Flack H D (1983), Acta Cryst. A39, 876-881'
_refine_ls_abs_structure_Flack -0.057(19)
_refine_ls_extinction_method none
_refine_ls_goodness_of_fit_ref 0.989
_refine_ls_hydrogen_treatment mixed
_refine_ls_matrix_type full
_refine_ls_number_parameters 1261
_refine_ls_number_reflns 13772
_refine_ls_number_restraints 7
_refine_ls_restrained_S_all 0.994
_refine_ls_R_factor_all 0.0456
_refine_ls_R_factor_gt 0.0383
_refine_ls_shift/su_max 0.019
_refine_ls_shift/su_mean 0.001
_refine_ls_structure_factor_coef Fsqd
_refine_ls_weighting_details 'calc w=1/[\s^2^(Fo^2^)+(0.0439P)^2^+0.0000P] where P=(Fo^2^+2Fc^2^)/3'
_refine_ls_weighting_scheme calc
_refine_ls_wR_factor_gt 0.0870
_refine_ls_wR_factor_ref 0.0912
_reflns_number_gt 12119
_reflns_number_total 18715
_reflns_threshold_expression >2sigma(I)
_cod_data_source_file d1ce00630d2.cif
_cod_data_source_block a
_cod_depositor_comments 'Adding full bibliography for 7243114--7243115.cif.'
_cod_original_sg_symbol_H-M C2
_cod_database_code 7243114

loop_
_symmetry_equiv_pos_as_xyz
'x, y, z'
'-x, y, -z'
'x+1/2, y+1/2, z'
'-x+1/2, y+1/2, -z'

loop_
_atom_site_label
_atom_site_type_symbol
_atom_site_fract_x
_atom_site_fract_y
_atom_site_fract_z
_atom_site_U_iso_or_equiv
_atom_site_adp_type
_atom_site_occupancy
_atom_site_symmetry_multiplicity
_atom_site_calc_flag
_atom_site_refinement_flags
_atom_site_disorder_assembly
_atom_site_disorder_group
C1 C 0.0547(3) 0.8658(5) 1.0639(3) 0.0275(18) Uani 1 1 d . . .
C2 C 0.0604(3) 0.9309(6) 1.0271(3) 0.0274(18) Uani 1 1 d . . .
H2A H 0.0571 0.9925 1.0338 0.033 Uiso 1 1 calc R . .
C3 C 0.0711(2) 0.9044(5) 0.9802(3) 0.0206(16) Uani 1 1 d . . .
C4 C 0.0760(3) 0.8121(5) 0.9702(3) 0.0242(17) Uani 1 1 d . . .
H4A H 0.0833 0.7944 0.9392 0.029 Uiso 1 1 calc R . .
C5 C 0.0697(2) 0.7457(5) 1.0066(3) 0.0238(16) Uani 1 1 d . . .
C6 C 0.0593(3) 0.7743(6) 1.0529(3) 0.0293(17) Uani 1 1 d . . .
H6A H 0.0551 0.7308 1.0772 0.035 Uiso 1 1 calc R . .
C7 C 0.0452(3) 0.8890(6) 1.1169(3) 0.042(2) Uani 1 1 d . . .
C8 C 0.0476(3) 0.9962(6) 1.1882(3) 0.035(2) Uani 1 1 d . . .
H8A H 0.0264 0.9524 1.1974 0.042 Uiso 1 1 calc R . .
C9 C 0.0965(4) 0.9841(8) 1.2293(4) 0.073(3) Uani 1 1 d . . .
H9A H 0.1074 0.9231 1.2269 0.110 Uiso 1 1 calc R . .
H9B H 0.0952 0.9946 1.2656 0.110 Uiso 1 1 calc R . .
H9C H 0.1180 1.0269 1.2216 0.110 Uiso 1 1 calc R . .
C10 C 0.0268(3) 1.0917(6) 1.1890(3) 0.037(2) Uani 1 1 d . . .
C11 C 0.0815(3) 0.9774(5) 0.9450(3) 0.0271(17) Uani 1 1 d . . .
C12 C 0.0905(3) 1.0202(5) 0.8575(3) 0.032(2) Uani 1 1 d . . .
H12A H 0.0800 1.0815 0.8634 0.039 Uiso 1 1 calc R . .
C13 C 0.1449(3) 1.0206(8) 0.8694(3) 0.063(3) Uani 1 1 d . . .
H13A H 0.1604 1.0363 0.9071 0.094 Uiso 1 1 calc R . .
H13B H 0.1529 1.0646 0.8462 0.094 Uiso 1 1 calc R . .
H13C H 0.1551 0.9612 0.8622 0.094 Uiso 1 1 calc R . .
C14 C 0.0670(3) 0.9934(6) 0.7973(3) 0.036(2) Uani 1 1 d . . .
C15 C 0.0798(3) 0.6493(5) 0.9974(3) 0.0279(18) Uani 1 1 d . . .
C16 C 0.0766(3) 0.4883(5) 1.0212(3) 0.0251(16) Uani 1 1 d . . .
H16A H 0.0674 0.4715 0.9823 0.030 Uiso 1 1 calc R . .
C17 C 0.1293(3) 0.4688(6) 1.0485(3) 0.045(2) Uani 1 1 d . . .
H17A H 0.1476 0.5059 1.0320 0.068 Uiso 1 1 calc R . .
H17B H 0.1354 0.4056 1.0438 0.068 Uiso 1 1 calc R . .
H17C H 0.1380 0.4826 1.0869 0.068 Uiso 1 1 calc R . .
C18 C 0.0475(3) 0.4313(6) 1.0496(3) 0.0290(18) Uani 1 1 d . . .
C19 C 0.1923(2) 1.2590(6) 0.5890(2) 0.0250(16) Uani 1 1 d . . .
C20 C 0.1880(2) 1.2468(6) 0.5340(3) 0.0302(18) Uani 1 1 d . . .
H20A H 0.1858 1.1882 0.5195 0.036 Uiso 1 1 calc R . .
C21 C 0.1868(3) 1.3221(6) 0.5003(3) 0.0287(18) Uani 1 1 d . . .
C22 C 0.1901(3) 1.4083(5) 0.5214(3) 0.0278(18) Uani 1 1 d . . .
H22A H 0.1883 1.4586 0.4988 0.033 Uiso 1 1 calc R . .
C23 C 0.1961(3) 1.4207(5) 0.5765(3) 0.0297(18) Uani 1 1 d . . .
C24 C 0.1965(3) 1.3465(6) 0.6093(3) 0.0285(18) Uani 1 1 d . . .
H24A H 0.1996 1.3556 0.6461 0.034 Uiso 1 1 calc R . .
C25 C 0.1925(3) 1.1766(6) 0.6225(3) 0.0314(19) Uani 1 1 d . . .
C26 C 0.1724(3) 1.1142(6) 0.7004(3) 0.040(2) Uani 1 1 d . . .
H26A H 0.1977 1.0707 0.7014 0.048 Uiso 1 1 calc R . .
C27 C 0.1816(4) 1.1523(8) 0.7562(3) 0.075(4) Uani 1 1 d . . .
H27A H 0.2119 1.1827 0.7676 0.112 Uiso 1 1 calc R . .
H27B H 0.1819 1.1038 0.7814 0.112 Uiso 1 1 calc R . .
H27C H 0.1570 1.1950 0.7558 0.112 Uiso 1 1 calc R . .
C28 C 0.1252(3) 1.0643(6) 0.6820(3) 0.032(2) Uani 1 1 d . . .
C29 C 0.1836(3) 1.3055(6) 0.4402(3) 0.0301(19) Uani 1 1 d . . .
C30 C 0.1577(3) 1.2014(6) 0.3627(3) 0.035(2) Uani 1 1 d . . .
H30A H 0.1865 1.2218 0.3555 0.042 Uiso 1 1 calc R . .
C31 C 0.1564(3) 1.0979(7) 0.3624(3) 0.050(2) Uani 1 1 d . . .
H31A H 0.1837 1.0749 0.3908 0.075 Uiso 1 1 calc R . .
H31B H 0.1567 1.0759 0.3274 0.075 Uiso 1 1 calc R . .
H31C H 0.1279 1.0775 0.3689 0.075 Uiso 1 1 calc R . .
C32 C 0.1137(3) 1.2407(6) 0.3180(3) 0.0349(19) Uani 1 1 d . . .
C33 C 0.2015(3) 1.5126(6) 0.6023(3) 0.0322(19) Uani 1 1 d . . .
C34 C 0.1714(3) 1.6680(5) 0.5976(4) 0.039(2) Uani 1 1 d . . .
H34A H 0.1957 1.6710 0.6339 0.047 Uiso 1 1 calc R . .
C35 C 0.1834(4) 1.7382(7) 0.5600(5) 0.076(3) Uani 1 1 d . . .
H35A H 0.2137 1.7237 0.5561 0.113 Uiso 1 1 calc R . .
H35B H 0.1848 1.7979 0.5757 0.113 Uiso 1 1 calc R . .
H35C H 0.1594 1.7370 0.5246 0.113 Uiso 1 1 calc R . .
C36 C 0.1237(3) 1.6893(6) 0.6033(3) 0.038(2) Uani 1 1 d . . .
C37 C 0.1966(3) 0.8049(5) 1.0273(3) 0.0265(17) Uani 1 1 d . . .
C38 C 0.1916(3) 0.8886(6) 1.0488(3) 0.0306(19) Uani 1 1 d . . .
H38A H 0.1916 0.9409 1.0284 0.037 Uiso 1 1 calc R . .
C39 C 0.1868(3) 0.8967(6) 1.1008(3) 0.0294(18) Uani 1 1 d . . .
C40 C 0.1886(3) 0.8192(5) 1.1314(3) 0.0284(18) Uani 1 1 d . . .
H40A H 0.1863 0.8237 1.1666 0.034 Uiso 1 1 calc R . .
C41 C 0.1938(3) 0.7339(6) 1.1100(3) 0.0316(19) Uani 1 1 d . . .
C42 C 0.1983(3) 0.7291(5) 1.0582(3) 0.0313(19) Uani 1 1 d . . .
H42A H 0.2027 0.6725 1.0442 0.038 Uiso 1 1 calc R . .
C43 C 0.2024(3) 0.8027(6) 0.9717(3) 0.0334(19) Uani 1 1 d . . .
C44 C 0.1819(3) 0.7216(6) 0.8837(3) 0.042(2) Uani 1 1 d . . .
H44A H 0.2075 0.7596 0.8791 0.051 Uiso 1 1 calc R . .
C45 C 0.1928(4) 0.6211(8) 0.8751(4) 0.067(3) Uani 1 1 d . . .
H45A H 0.2226 0.6041 0.9016 0.101 Uiso 1 1 calc R . .
H45B H 0.1946 0.6134 0.8388 0.101 Uiso 1 1 calc R . .
H45C H 0.1679 0.5832 0.8795 0.101 Uiso 1 1 calc R . .
C46 C 0.1352(3) 0.7497(6) 0.8412(3) 0.045(2) Uani 1 1 d . . .
C47 C 0.1835(3) 0.9885(6) 1.1252(3) 0.0315(18) Uani 1 1 d . . .
C48 C 0.1659(3) 1.1497(5) 1.1075(3) 0.0294(18) Uani 1 1 d . . .
H48A H 0.1923 1.1583 1.1417 0.035 Uiso 1 1 calc R . .
C49 C 0.1735(3) 1.2131(6) 1.0616(3) 0.046(2) Uani 1 1 d . . .
H49A H 0.2021 1.1956 1.0546 0.069 Uiso 1 1 calc R . .
H49B H 0.1761 1.2754 1.0737 0.069 Uiso 1 1 calc R . .
H49C H 0.1469 1.2069 1.0286 0.069 Uiso 1 1 calc R . .
C50 C 0.1197(3) 1.1779(5) 1.1161(3) 0.0281(18) Uani 1 1 d . . .
C51 C 0.1996(3) 0.6458(6) 1.1419(3) 0.0327(19) Uani 1 1 d . . .
C52 C 0.1783(3) 0.5540(6) 1.2096(3) 0.036(2) Uani 1 1 d . . .
H52A H 0.2021 0.5125 1.2036 0.043 Uiso 1 1 calc R . .
C53 C 0.1939(3) 0.5814(7) 1.2711(3) 0.053(3) Uani 1 1 d . . .
H53A H 0.2236 0.6138 1.2805 0.080 Uiso 1 1 calc R . .
H53B H 0.1978 0.5275 1.2933 0.080 Uiso 1 1 calc R . .
H53C H 0.1701 0.6197 1.2775 0.080 Uiso 1 1 calc R . .
C54 C 0.1305(3) 0.5048(6) 1.1948(3) 0.033(2) Uani 1 1 d . . .
C55 C 0.0634(3) 0.3982(6) 0.4768(3) 0.0293(19) Uani 1 1 d . . .
C56 C 0.0676(3) 0.4263(6) 0.5300(3) 0.0300(19) Uani 1 1 d . . .
H56A H 0.0686 0.4880 0.5388 0.036 Uiso 1 1 calc R . .
C57 C 0.0704(3) 0.3597(5) 0.5697(3) 0.0270(18) Uani 1 1 d . . .
C58 C 0.0687(2) 0.2665(6) 0.5559(3) 0.0256(16) Uani 1 1 d . . .
H58A H 0.0704 0.2225 0.5825 0.031 Uiso 1 1 calc R . .
C59 C 0.0645(2) 0.2402(5) 0.5028(3) 0.0225(16) Uani 1 1 d . . .
C60 C 0.0617(2) 0.3069(5) 0.4632(3) 0.0255(17) Uani 1 1 d . . .
H60A H 0.0587 0.2898 0.4274 0.031 Uiso 1 1 calc R . .
C61 C 0.0673(3) 0.4741(6) 0.4380(3) 0.0350(19) Uani 1 1 d . . .
C62 C 0.0615(3) 0.5162(6) 0.3451(3) 0.040(2) Uani 1 1 d . . .
H62A H 0.0509 0.5767 0.3523 0.048 Uiso 1 1 calc R . .
C63 C 0.1136(3) 0.5212(9) 0.3468(4) 0.074(4) Uani 1 1 d . . .
H63A H 0.1332 0.5393 0.3828 0.111 Uiso 1 1 calc R . .
H63B H 0.1165 0.5649 0.3204 0.111 Uiso 1 1 calc R . .
H63C H 0.1235 0.4624 0.3383 0.111 Uiso 1 1 calc R . .
C64 C 0.0324(3) 0.4855(6) 0.2869(3) 0.038(2) Uani 1 1 d . . .
C65 C 0.0815(3) 0.3848(6) 0.6296(3) 0.034(2) Uani 1 1 d . . .
C66 C 0.0881(3) 0.4981(6) 0.6988(3) 0.039(2) Uani 1 1 d . . .
H66A H 0.0778 0.4517 0.7200 0.047 Uiso 1 1 calc R . .
C67 C 0.1416(4) 0.5118(9) 0.7237(4) 0.077(4) Uani 1 1 d . . .
H67A H 0.1576 0.4549 0.7236 0.115 Uiso 1 1 calc R . .
H67B H 0.1490 0.5335 0.7607 0.115 Uiso 1 1 calc R . .
H67C H 0.1520 0.5557 0.7023 0.115 Uiso 1 1 calc R . .
C68 C 0.0620(3) 0.5883(6) 0.7005(3) 0.039(2) Uani 1 1 d . . .
C69 C 0.0685(3) 0.1439(5) 0.4881(3) 0.0256(17) Uani 1 1 d . . .
C70 C 0.0724(3) -0.0166(5) 0.5150(3) 0.0313(18) Uani 1 1 d . . .
H70A H 0.0575 -0.0325 0.4762 0.038 Uiso 1 1 calc R . .
C71 C 0.1250(3) -0.0371(7) 0.5310(4) 0.060(3) Uani 1 1 d . . .
H71A H 0.1389 -0.0013 0.5088 0.090 Uiso 1 1 calc R . .
H71B H 0.1295 -0.1007 0.5253 0.090 Uiso 1 1 calc R . .
H71C H 0.1401 -0.0222 0.5690 0.090 Uiso 1 1 calc R . .
C72 C 0.0492(3) -0.0739(6) 0.5491(3) 0.0300(19) Uani 1 1 d . . .
N1 N 0.0483(2) 0.9745(5) 1.1334(2) 0.0373(17) Uani 1 1 d . . .
H1A H 0.0507 1.0174 1.1117 0.045 Uiso 1 1 calc R . .
N2 N 0.0778(2) 0.9564(4) 0.8935(2) 0.0321(16) Uani 1 1 d . . .
H2B H 0.0675 0.9032 0.8812 0.039 Uiso 1 1 calc R . .
N3 N 0.0664(2) 0.5852(4) 1.0259(2) 0.0275(15) Uani 1 1 d . . .
H3A H 0.0513 0.6011 1.0478 0.033 Uiso 1 1 calc R . .
N4 N 0.1729(2) 1.1869(5) 0.6619(2) 0.0353(16) Uani 1 1 d . . .
H4B H 0.1600 1.2384 0.6647 0.042 Uiso 1 1 calc R . .
N5 N 0.1591(2) 1.2336(5) 0.4169(2) 0.0358(17) Uani 1 1 d . . .
H5A H 0.1433 1.2043 0.4342 0.043 Uiso 1 1 calc R . .
N6 N 0.1718(2) 1.5767(5) 0.5750(3) 0.0398(18) Uani 1 1 d . . .
H6B H 0.1522 1.5642 0.5431 0.048 Uiso 1 1 calc R . .
N7 N 0.1803(2) 0.7341(5) 0.9393(2) 0.0381(17) Uani 1 1 d . . .
H7A H 0.1645 0.6956 0.9517 0.046 Uiso 1 1 calc R . .
N8 N 0.1654(2) 1.0571(4) 1.0898(2) 0.0316(16) Uani 1 1 d . . .
H8B H 0.1530 1.0448 1.0555 0.038 Uiso 1 1 calc R . .
N9 N 0.1751(3) 0.6347(5) 1.1761(3) 0.0416(18) Uani 1 1 d . . .
H9D H 0.1562 0.6777 1.1786 0.050 Uiso 1 1 calc R . .
N10 N 0.0558(2) 0.4534(4) 0.3840(2) 0.0331(16) Uani 1 1 d . . .
H10A H 0.0446 0.4001 0.3731 0.040 Uiso 1 1 calc R . .
N11 N 0.0753(2) 0.4689(5) 0.6417(2) 0.0352(17) Uani 1 1 d . . .
H11A H 0.0636 0.5077 0.6158 0.042 Uiso 1 1 calc R . .
N12 N 0.0634(2) 0.0799(4) 0.5220(2) 0.0300(16) Uani 1 1 d . . .
H12B H 0.0544 0.0958 0.5493 0.036 Uiso 1 1 calc R . .
O1 O 0.0353(4) 0.8271(5) 1.1428(3) 0.094(3) Uani 1 1 d . . .
O1W O -0.0279(2) 1.0482(4) 0.6592(2) 0.0410(14) Uani 1 1 d . . .
O2 O 0.0308(2) 1.1210(4) 1.2365(2) 0.0489(17) Uani 1 1 d . . .
O2W O -0.0364(2) 0.7238(4) 0.5498(2) 0.0478(16) Uani 1 1 d . . .
O3W O -0.0198(3) 0.7277(5) 0.7586(3) 0.067(2) Uani 1 1 d . . .
O3 O 0.0095(2) 1.1344(4) 1.1456(2) 0.0492(16) Uani 1 1 d . . .
O4 O 0.0938(2) 1.0531(4) 0.9648(2) 0.0401(15) Uani 1 1 d . . .
O4W O -0.0413(2) 0.2316(4) 0.0435(2) 0.0518(17) Uani 1 1 d . . .
O5 O 0.0679(2) 1.0475(5) 0.7612(2) 0.0489(17) Uani 1 1 d . . .
O5W O -0.0096(3) 0.6403(5) 0.1280(3) 0.080(2) Uani 1 1 d . . .
O6 O 0.0472(2) 0.9144(4) 0.7878(2) 0.0516(17) Uani 1 1 d . . .
O7 O 0.1008(2) 0.6298(4) 0.9635(2) 0.0421(15) Uani 1 1 d . . .
O7W O 0.2090(2) 1.1360(5) 0.2581(2) 0.0551(18) Uani 1 1 d . . .
O8 O 0.02212(19) 0.4716(4) 1.07283(19) 0.0356(13) Uani 1 1 d . . .
O8W O 0.2232(2) 1.3494(5) 0.3164(2) 0.0554(18) Uani 1 1 d . . .
O9 O 0.0529(2) 0.3461(4) 1.0482(2) 0.0372(14) Uani 1 1 d . . .
O9W O 0.2363(2) 1.3059(5) 0.2041(2) 0.062(2) Uani 1 1 d . . .
O10 O 0.2108(3) 1.1049(5) 0.6155(2) 0.0569(19) Uani 1 1 d . . .
O11 O 0.08808(19) 1.1063(4) 0.6592(2) 0.0341(13) Uani 1 1 d . . .
O12 O 0.1264(2) 0.9803(4) 0.6949(2) 0.0453(15) Uani 1 1 d . . .
O13 O 0.2043(2) 1.3574(4) 0.4178(2) 0.0456(16) Uani 1 1 d . . .
O14 O 0.07591(18) 1.2475(5) 0.3291(2) 0.0452(15) Uani 1 1 d . . .
O15 O 0.11703(18) 1.2574(5) 0.27151(19) 0.0428(15) Uani 1 1 d . . .
O16 O 0.2331(2) 1.5259(4) 0.6476(2) 0.0564(18) Uani 1 1 d . . .
O17 O 0.1223(2) 1.7444(4) 0.6393(2) 0.0496(16) Uani 1 1 d . . .
O18 O 0.0867(2) 1.6513(4) 0.5705(2) 0.0402(14) Uani 1 1 d . . .
O19 O 0.2266(3) 0.8597(5) 0.9588(2) 0.062(2) Uani 1 1 d . . .
O20 O 0.1359(2) 0.7713(6) 0.7945(2) 0.0599(19) Uani 1 1 d . . .
O21 O 0.0973(2) 0.7414(4) 0.8530(2) 0.0477(16) Uani 1 1 d . . .
O22 O 0.1984(3) 0.9999(4) 1.1753(2) 0.061(2) Uani 1 1 d . . .
O23 O 0.0814(2) 1.1521(4) 1.0833(2) 0.0370(14) Uani 1 1 d . . .
O24 O 0.12160(19) 1.2351(4) 1.1543(2) 0.0421(15) Uani 1 1 d . . .
O25 O 0.2274(2) 0.5884(4) 1.1352(2) 0.0532(17) Uani 1 1 d . . .
O26 O 0.0940(2) 0.5491(5) 1.1744(2) 0.0493(16) Uani 1 1 d . . .
O27 O 0.1307(2) 0.4207(4) 1.2066(2) 0.0462(16) Uani 1 1 d . . .
O28 O 0.0821(3) 0.5496(4) 0.4563(2) 0.058(2) Uani 1 1 d . . .
O29 O 0.0106(2) 0.4132(4) 0.2813(2) 0.0480(17) Uani 1 1 d . . .
O30 O 0.0327(3) 0.5382(4) 0.2487(2) 0.0582(19) Uani 1 1 d . . .
O31 O 0.0967(3) 0.3247(4) 0.6649(2) 0.060(2) Uani 1 1 d . . .
O32 O 0.0357(2) 0.6224(4) 0.6573(2) 0.0461(16) Uani 1 1 d . . .
O33 O 0.0685(3) 0.6187(5) 0.7482(3) 0.073(2) Uani 1 1 d . . .
O34 O 0.0782(2) 0.1251(4) 0.4454(2) 0.0436(16) Uani 1 1 d . . .
O35 O 0.0311(2) -0.0348(4) 0.5803(2) 0.0438(15) Uani 1 1 d . . .
O36 O 0.0509(2) -0.1587(4) 0.5428(2) 0.0423(15) Uani 1 1 d . . .
O37 O 0.02552(18) 0.8319(3) 0.67334(17) 0.0261(12) Uani 1 1 d . . .
O38 O 0.03717(19) 0.3452(4) 0.17811(18) 0.0306(13) Uani 1 1 d . . .
Cd1 Cd 0.04400(2) 0.97842(4) 0.67495(2) 0.02884(14) Uani 1 1 d . . .
Cd2 Cd 0.03833(2) 0.74948(4) 0.60743(2) 0.02952(14) Uani 1 1 d . . .
Cd3 Cd 0.05461(2) 0.76908(4) 0.75679(2) 0.04168(17) Uani 1 1 d . . .
Cd4 Cd 0.03136(2) 0.25669(4) 0.106970(19) 0.02935(13) Uani 1 1 d . . .
Cd5 Cd 0.01937(2) 0.49372(4) 0.16061(2) 0.03730(16) Uani 1 1 d . . .
Cd6 Cd 0.01926(2) 0.27327(4) 0.24499(2) 0.03985(16) Uani 1 1 d . . .
Cd7 Cd 0.17441(2) 1.28733(5) 0.23479(2) 0.03595(16) Uani 1 1 d . . .
O6W O -0.0439(3) 0.2309(6) 0.2692(4) 0.110(3) Uani 1 1 d U . .
O10W O 0.3087(2) 1.3511(5) 0.3006(3) 0.0580(18) Uani 1 1 d . . .
O11W O 0.2395(2) 1.4097(5) 0.1231(3) 0.0594(19) Uani 1 1 d . . .

loop_
_atom_site_aniso_label
_atom_site_aniso_U_11
_atom_site_aniso_U_22
_atom_site_aniso_U_33
_atom_site_aniso_U_23
_atom_site_aniso_U_13
_atom_site_aniso_U_12
C1 0.034(4) 0.027(4) 0.025(4) -0.004(3) 0.014(4) -0.007(4)
C2 0.031(5) 0.031(5) 0.017(4) -0.011(3) 0.004(3) -0.005(4)
C3 0.017(4) 0.025(4) 0.020(3) 0.002(3) 0.006(3) 0.001(3)
C4 0.032(4) 0.020(4) 0.021(3) -0.001(3) 0.009(3) 0.004(4)
C5 0.025(4) 0.024(4) 0.025(3) -0.001(3) 0.011(3) 0.000(4)
C6 0.045(5) 0.024(4) 0.024(3) 0.005(3) 0.019(3) -0.003(4)
C7 0.069(7) 0.035(5) 0.033(4) -0.006(4) 0.029(5) -0.022(5)
C8 0.044(5) 0.036(5) 0.028(4) -0.004(4) 0.016(4) -0.008(5)
C9 0.080(8) 0.075(8) 0.053(6) -0.024(6) 0.006(6) 0.002(7)
C10 0.051(6) 0.032(5) 0.039(5) -0.002(4) 0.028(4) -0.009(5)
C11 0.041(5) 0.021(4) 0.022(3) 0.003(3) 0.014(3) 0.002(4)
C12 0.055(6) 0.026(4) 0.017(3) 0.000(3) 0.014(4) -0.001(4)
C13 0.059(7) 0.094(9) 0.034(5) -0.002(5) 0.012(5) -0.033(7)
C14 0.043(5) 0.045(6) 0.019(4) -0.001(4) 0.007(3) 0.018(5)
C15 0.031(5) 0.024(4) 0.027(4) 0.004(3) 0.007(4) -0.002(4)
C16 0.038(4) 0.020(4) 0.020(3) 0.001(3) 0.013(3) -0.001(4)
C17 0.033(5) 0.044(6) 0.058(5) 0.010(5) 0.015(4) -0.008(5)
C18 0.027(4) 0.033(5) 0.023(4) 0.005(3) 0.003(3) -0.003(4)
C19 0.020(4) 0.031(4) 0.023(3) 0.006(4) 0.007(3) 0.004(4)
C20 0.023(4) 0.039(5) 0.030(4) -0.006(4) 0.011(3) 0.003(4)
C21 0.024(4) 0.038(5) 0.027(4) -0.004(4) 0.013(3) -0.002(4)
C22 0.031(5) 0.024(4) 0.031(4) 0.005(3) 0.013(4) 0.001(4)
C23 0.031(5) 0.032(5) 0.033(4) -0.002(4) 0.020(4) 0.001(4)
C24 0.027(4) 0.033(5) 0.027(4) -0.002(4) 0.011(4) -0.003(4)
C25 0.029(5) 0.032(5) 0.035(4) 0.007(4) 0.011(4) 0.000(4)
C26 0.037(5) 0.051(6) 0.031(4) 0.014(4) 0.012(4) -0.002(5)
C27 0.085(8) 0.104(10) 0.026(5) 0.011(5) 0.004(5) -0.051(8)
C28 0.041(5) 0.037(5) 0.023(4) 0.002(4) 0.016(4) -0.004(5)
C29 0.030(4) 0.040(5) 0.020(4) 0.004(4) 0.007(3) 0.010(4)
C30 0.040(5) 0.043(5) 0.026(4) -0.012(4) 0.016(4) -0.016(4)
C31 0.052(6) 0.056(6) 0.036(5) -0.005(5) 0.007(4) 0.005(5)
C32 0.042(5) 0.035(5) 0.025(4) -0.007(4) 0.006(3) -0.002(4)
C33 0.033(5) 0.034(5) 0.033(4) -0.001(4) 0.015(4) 0.003(4)
C34 0.029(5) 0.022(4) 0.062(5) -0.006(4) 0.006(4) 0.001(4)
C35 0.069(7) 0.040(6) 0.140(10) 0.001(7) 0.064(7) 0.003(6)
C36 0.037(5) 0.032(5) 0.043(5) 0.000(4) 0.009(4) 0.002(4)
C37 0.026(4) 0.023(4) 0.030(4) -0.001(3) 0.008(3) -0.004(4)
C38 0.027(4) 0.033(5) 0.027(4) -0.004(4) 0.002(3) -0.002(4)
C39 0.031(5) 0.030(5) 0.027(4) 0.002(4) 0.009(4) 0.006(4)
C40 0.035(5) 0.027(4) 0.025(4) -0.004(3) 0.012(4) 0.006(4)
C41 0.033(4) 0.038(5) 0.026(4) 0.001(4) 0.011(3) 0.000(4)
C42 0.034(5) 0.030(5) 0.030(4) -0.015(3) 0.010(4) -0.007(4)
C43 0.037(5) 0.027(5) 0.041(4) 0.001(4) 0.019(4) 0.004(4)
C44 0.050(5) 0.047(6) 0.031(4) -0.004(4) 0.014(4) -0.007(5)
C45 0.062(7) 0.080(8) 0.054(6) -0.029(6) 0.009(5) 0.021(6)
C46 0.062(6) 0.039(5) 0.034(4) 0.000(4) 0.015(4) 0.003(6)
C47 0.037(5) 0.030(5) 0.026(4) 0.001(4) 0.008(3) 0.008(4)
C48 0.028(4) 0.030(4) 0.026(4) -0.005(3) 0.003(3) 0.002(4)
C49 0.064(6) 0.039(5) 0.042(5) -0.001(4) 0.027(5) 0.007(5)
C50 0.031(5) 0.024(4) 0.024(4) 0.004(3) 0.001(4) 0.009(4)
C51 0.031(5) 0.031(5) 0.034(4) -0.005(4) 0.007(4) 0.001(4)
C52 0.034(5) 0.035(5) 0.037(4) 0.011(4) 0.008(4) 0.004(4)
C53 0.049(6) 0.062(7) 0.042(5) -0.005(5) 0.005(5) -0.012(6)
C54 0.037(5) 0.040(5) 0.021(4) -0.004(4) 0.007(4) 0.014(5)
C55 0.033(5) 0.034(5) 0.023(4) -0.001(4) 0.012(4) 0.006(4)
C56 0.035(5) 0.027(5) 0.030(4) 0.006(3) 0.013(4) 0.008(4)
C57 0.029(4) 0.027(4) 0.026(4) 0.002(3) 0.011(3) 0.003(4)
C58 0.034(4) 0.025(4) 0.022(3) 0.005(3) 0.016(3) -0.001(4)
C59 0.023(4) 0.023(4) 0.022(3) -0.001(3) 0.008(3) -0.002(4)
C60 0.024(4) 0.030(4) 0.024(4) 0.002(3) 0.010(3) 0.002(4)
C61 0.042(5) 0.028(5) 0.033(4) 0.001(4) 0.010(4) 0.003(4)
C62 0.055(6) 0.036(5) 0.029(4) 0.003(4) 0.012(4) 0.001(5)
C63 0.056(7) 0.108(11) 0.056(6) 0.014(7) 0.016(5) -0.019(7)
C64 0.056(6) 0.034(5) 0.031(4) 0.005(4) 0.023(4) 0.020(5)
C65 0.054(6) 0.027(5) 0.021(4) 0.004(3) 0.014(4) 0.012(4)
C66 0.059(6) 0.031(5) 0.026(4) -0.004(4) 0.013(4) 0.014(5)
C67 0.067(8) 0.092(10) 0.055(6) -0.024(6) -0.003(6) 0.006(7)
C68 0.057(6) 0.022(4) 0.042(5) 0.009(4) 0.021(5) 0.011(5)
C69 0.025(4) 0.025(4) 0.028(4) 0.004(3) 0.010(3) 0.001(4)
C70 0.047(5) 0.017(4) 0.032(4) -0.004(3) 0.016(4) -0.007(4)
C71 0.050(6) 0.040(6) 0.097(8) 0.016(6) 0.034(6) 0.012(5)
C72 0.034(5) 0.032(5) 0.017(4) 0.007(3) -0.001(3) 0.000(4)
N1 0.058(5) 0.034(4) 0.029(3) -0.002(3) 0.027(3) -0.009(4)
N2 0.052(4) 0.023(4) 0.024(3) 0.001(3) 0.016(3) -0.011(3)
N3 0.036(4) 0.021(3) 0.032(3) 0.000(3) 0.020(3) -0.004(3)
N4 0.041(4) 0.033(4) 0.036(4) 0.010(3) 0.018(3) 0.002(4)
N5 0.042(4) 0.047(5) 0.021(3) -0.009(3) 0.013(3) -0.013(4)
N6 0.041(4) 0.035(4) 0.044(4) -0.006(3) 0.015(4) 0.005(4)
N7 0.058(5) 0.030(4) 0.030(3) -0.009(3) 0.019(3) -0.005(4)
N8 0.040(4) 0.028(4) 0.028(3) -0.005(3) 0.012(3) 0.002(3)
N9 0.051(5) 0.038(4) 0.044(4) 0.009(4) 0.026(4) 0.010(4)
N10 0.049(4) 0.025(4) 0.025(3) 0.003(3) 0.010(3) -0.008(3)
N11 0.054(4) 0.030(4) 0.019(3) 0.000(3) 0.008(3) 0.013(4)
N12 0.043(4) 0.023(4) 0.028(3) -0.002(3) 0.018(3) -0.001(3)
O1 0.217(10) 0.040(4) 0.063(4) -0.009(4) 0.096(6) -0.020(6)
O1W 0.036(3) 0.040(4) 0.042(3) -0.002(3) 0.006(3) 0.012(3)
O2 0.083(5) 0.034(3) 0.047(3) -0.009(3) 0.044(4) -0.005(4)
O2W 0.052(4) 0.049(4) 0.035(3) 0.008(3) 0.003(3) -0.008(3)
O3W 0.098(6) 0.045(4) 0.076(5) -0.003(4) 0.054(4) -0.008(4)
O3 0.061(4) 0.040(4) 0.049(4) 0.009(3) 0.021(3) -0.010(4)
O4 0.072(4) 0.027(3) 0.026(3) -0.007(2) 0.022(3) -0.019(3)
O4W 0.042(4) 0.057(5) 0.043(3) 0.013(3) -0.004(3) -0.011(3)
O5 0.069(5) 0.060(4) 0.022(3) 0.011(3) 0.020(3) 0.005(4)
O5W 0.110(7) 0.067(5) 0.051(4) 0.011(4) 0.012(4) 0.046(5)
O6 0.070(5) 0.039(4) 0.036(3) -0.016(3) 0.005(3) 0.006(4)
O7 0.067(4) 0.033(3) 0.039(3) 0.000(3) 0.034(3) 0.004(3)
O7W 0.071(5) 0.048(4) 0.044(3) 0.001(3) 0.017(3) 0.013(4)
O8 0.038(3) 0.045(4) 0.029(3) 0.003(3) 0.018(3) -0.004(3)
O8W 0.050(4) 0.080(5) 0.037(3) -0.010(3) 0.014(3) -0.017(4)
O9 0.058(4) 0.027(3) 0.032(3) 0.001(2) 0.021(3) -0.012(3)
O9W 0.049(4) 0.093(6) 0.051(4) 0.012(4) 0.026(3) -0.006(4)
O10 0.083(5) 0.044(4) 0.048(4) 0.009(3) 0.027(4) 0.023(4)
O11 0.032(3) 0.032(3) 0.036(3) 0.011(3) 0.008(3) 0.003(3)
O12 0.048(4) 0.037(4) 0.059(4) 0.007(3) 0.028(3) 0.009(3)
O13 0.063(4) 0.048(4) 0.036(3) 0.001(3) 0.029(3) -0.015(3)
O14 0.033(3) 0.064(4) 0.044(3) -0.002(3) 0.020(3) 0.010(4)
O15 0.039(3) 0.057(4) 0.037(3) 0.003(3) 0.019(2) -0.006(4)
O16 0.067(5) 0.044(4) 0.044(4) -0.004(3) -0.001(3) 0.005(4)
O17 0.049(4) 0.052(4) 0.046(3) -0.019(3) 0.012(3) 0.005(4)
O18 0.042(4) 0.030(3) 0.050(3) -0.011(3) 0.017(3) -0.004(3)
O19 0.098(6) 0.056(4) 0.045(4) -0.016(3) 0.041(4) -0.041(4)
O20 0.064(4) 0.082(5) 0.038(3) 0.015(4) 0.022(3) 0.007(5)
O21 0.050(4) 0.054(4) 0.037(3) 0.001(3) 0.012(3) 0.007(4)
O22 0.112(6) 0.036(4) 0.027(3) -0.002(3) 0.010(3) 0.017(4)
O23 0.034(3) 0.032(3) 0.046(3) -0.011(3) 0.014(3) -0.004(3)
O24 0.044(3) 0.042(4) 0.037(3) -0.019(3) 0.009(3) 0.000(3)
O25 0.070(5) 0.038(4) 0.062(4) 0.010(3) 0.037(4) 0.012(4)
O26 0.035(4) 0.054(4) 0.052(4) 0.003(3) 0.005(3) 0.004(3)
O27 0.043(4) 0.042(4) 0.050(3) -0.002(3) 0.011(3) -0.006(3)
O28 0.113(6) 0.029(4) 0.037(3) -0.003(3) 0.030(4) -0.007(4)
O29 0.079(5) 0.034(4) 0.034(3) -0.007(3) 0.023(3) 0.006(4)
O30 0.111(6) 0.040(4) 0.028(3) 0.007(3) 0.028(3) 0.015(4)
O31 0.117(6) 0.032(4) 0.029(3) 0.003(3) 0.023(4) 0.012(4)
O32 0.059(4) 0.029(3) 0.053(4) 0.013(3) 0.021(3) 0.006(3)
O33 0.115(7) 0.048(4) 0.049(4) -0.015(3) 0.017(4) 0.036(4)
O34 0.078(5) 0.028(3) 0.032(3) 0.003(3) 0.029(3) -0.002(3)
O35 0.061(4) 0.050(4) 0.028(3) 0.001(3) 0.023(3) -0.009(3)
O36 0.070(4) 0.022(3) 0.038(3) 0.003(3) 0.022(3) -0.009(3)
O37 0.040(3) 0.021(3) 0.019(2) 0.004(2) 0.012(2) 0.000(3)
O38 0.044(3) 0.025(3) 0.021(2) 0.000(2) 0.008(2) -0.001(3)
Cd1 0.0373(3) 0.0238(3) 0.0279(3) 0.0010(2) 0.0139(3) -0.0008(3)
Cd2 0.0420(3) 0.0250(3) 0.0227(2) -0.0001(2) 0.0120(2) -0.0011(3)
Cd3 0.0740(5) 0.0285(3) 0.0234(3) 0.0032(3) 0.0169(3) 0.0119(4)
Cd4 0.0410(3) 0.0262(3) 0.0240(2) 0.0021(2) 0.0148(2) -0.0004(3)
Cd5 0.0533(4) 0.0365(4) 0.0248(3) 0.0009(3) 0.0164(3) 0.0070(3)
Cd6 0.0666(4) 0.0281(3) 0.0284(3) -0.0024(3) 0.0203(3) -0.0098(3)
Cd7 0.0351(3) 0.0467(4) 0.0269(3) -0.0034(3) 0.0113(2) -0.0056(3)
O6W 0.080(5) 0.071(6) 0.205(8) -0.018(5) 0.083(5) 0.000(5)
O10W 0.035(4) 0.063(5) 0.072(4) 0.018(4) 0.011(3) -0.007(4)
O11W 0.079(5) 0.053(4) 0.061(4) 0.009(3) 0.042(4) 0.016(4)

loop_
_atom_type_symbol
_atom_type_description
_atom_type_scat_dispersion_real
_atom_type_scat_dispersion_imag
_atom_type_scat_source
C C 0.0033 0.0016 'International Tables Vol C Tables 4.2.6.8 and 6.1.1.4'
H H 0.0000 0.0000 'International Tables Vol C Tables 4.2.6.8 and 6.1.1.4'
N N 0.0061 0.0033 'International Tables Vol C Tables 4.2.6.8 and 6.1.1.4'
O O 0.0106 0.0060 'International Tables Vol C Tables 4.2.6.8 and 6.1.1.4'
Cd Cd -0.8075 1.2024 'International Tables Vol C Tables 4.2.6.8 and 6.1.1.4'

loop_
_geom_angle_atom_site_label_1
_geom_angle_atom_site_label_2
_geom_angle_atom_site_label_3
_geom_angle
_geom_angle_site_symmetry_1
_geom_angle_site_symmetry_3
_geom_angle_publ_flag
C2 C1 C6 118.8(6) . . ?
C2 C1 C7 123.8(7) . . ?
C6 C1 C7 117.4(6) . . ?
C3 C2 C1 120.5(7) . . ?
C2 C3 C4 119.6(7) . . ?
C2 C3 C11 118.1(7) . . ?
C4 C3 C11 122.0(6) . . ?
C5 C4 C3 120.5(6) . . ?
C6 C5 C4 118.4(7) . . ?
C6 C5 C15 122.6(7) . . ?
C4 C5 C15 118.6(6) . . ?
C5 C6 C1 122.1(7) . . ?
O1 C7 N1 122.5(7) . . ?
O1 C7 C1 118.3(8) . . ?
N1 C7 C1 119.2(7) . . ?
N1 C8 C9 110.2(7) . . ?
N1 C8 C10 110.2(6) . . ?
C9 C8 C10 113.5(8) . . ?
O3 C10 O2 125.6(8) . . ?
O3 C10 C8 120.1(7) . . ?
O2 C10 C8 114.2(7) . . ?
O4 C11 N2 122.7(7) . . ?
O4 C11 C3 119.2(6) . . ?
N2 C11 C3 118.0(7) . . ?
N2 C12 C14 110.8(7) . . ?
N2 C12 C13 110.3(7) . . ?
C14 C12 C13 107.9(6) . . ?
O5 C14 O6 123.9(7) . . ?
O5 C14 C12 119.1(8) . . ?
O6 C14 C12 117.0(7) . . ?
O7 C15 N3 121.6(7) . . ?
O7 C15 C5 120.0(7) . . ?
N3 C15 C5 118.4(6) . . ?
N3 C16 C17 110.7(7) . . ?
N3 C16 C18 108.9(6) . . ?
C17 C16 C18 109.2(6) . . ?
O9 C18 O8 125.7(7) . . ?
O9 C18 C16 115.3(7) . . ?
O8 C18 C16 119.1(7) . . ?
C24 C19 C20 118.4(7) . . ?
C24 C19 C25 123.7(6) . . ?
C20 C19 C25 117.9(8) . . ?
C19 C20 C21 120.4(8) . . ?
C22 C21 C20 120.0(7) . . ?
C22 C21 C29 121.3(7) . . ?
C20 C21 C29 118.7(7) . . ?
C21 C22 C23 119.9(7) . . ?
C24 C23 C22 119.9(7) . . ?
C24 C23 C33 117.7(7) . . ?
C22 C23 C33 122.4(7) . . ?
C23 C24 C19 121.5(7) . . ?
O10 C25 N4 122.2(7) . . ?
O10 C25 C19 122.4(7) . . ?
N4 C25 C19 115.4(7) . . ?
N4 C26 C27 110.1(8) . . ?
N4 C26 C28 110.6(7) . . ?
C27 C26 C28 110.4(7) . . ?
O11 C28 O12 123.6(8) . . ?
O11 C28 C26 120.1(8) . . ?
O12 C28 C26 116.1(8) . . ?
O11 C28 Cd1 63.6(4) . . ?
O12 C28 Cd1 60.7(4) . . ?
C26 C28 Cd1 166.3(5) . . ?
O13 C29 N5 124.8(7) . . ?
O13 C29 C21 119.6(7) . . ?
N5 C29 C21 115.5(7) . . ?
N5 C30 C31 108.7(6) . . ?
N5 C30 C32 110.3(6) . . ?
C31 C30 C32 110.8(7) . . ?
O14 C32 O15 123.7(7) . . ?
O14 C32 C30 117.9(6) . . ?
O15 C32 C30 118.2(7) . . ?
O16 C33 N6 123.6(8) . . ?
O16 C33 C23 119.8(8) . . ?
N6 C33 C23 116.6(7) . . ?
N6 C34 C36 110.9(7) . . ?
N6 C34 C35 109.4(7) . . ?
C36 C34 C35 109.9(7) . . ?
O17 C36 O18 123.2(8) . . ?
O17 C36 C34 118.0(8) . . ?
O18 C36 C34 118.8(8) . . ?
O17 C36 Cd2 60.1(4) . 1_565 ?
O18 C36 Cd2 63.4(4) . 1_565 ?
C34 C36 Cd2 172.4(6) . 1_565 ?
C42 C37 C38 119.0(6) . . ?
C42 C37 C43 123.2(7) . . ?
C38 C37 C43 117.7(7) . . ?
C37 C38 C39 121.3(8) . . ?
C38 C39 C40 118.9(8) . . ?
C38 C39 C47 121.2(7) . . ?
C40 C39 C47 119.8(6) . . ?
C39 C40 C41 120.2(6) . . ?
C42 C41 C40 118.9(7) . . ?
C42 C41 C51 116.8(7) . . ?
C40 C41 C51 124.1(6) . . ?
C37 C42 C41 121.7(7) . . ?
O19 C43 N7 124.0(7) . . ?
O19 C43 C37 120.6(7) . . ?
N7 C43 C37 115.4(7) . . ?
N7 C44 C46 111.2(7) . . ?
N7 C44 C45 109.6(7) . . ?
C46 C44 C45 109.8(7) . . ?
O20 C46 O21 123.2(8) . . ?
O20 C46 C44 117.8(8) . . ?
O21 C46 C44 118.6(7) . . ?
O20 C46 Cd3 58.7(4) . . ?
O21 C46 Cd3 64.6(4) . . ?
C44 C46 Cd3 169.0(6) . . ?
O22 C47 N8 122.4(7) . . ?
O22 C47 C39 120.6(7) . . ?
N8 C47 C39 116.9(6) . . ?
N8 C48 C50 112.7(7) . . ?
N8 C48 C49 108.2(6) . . ?
C50 C48 C49 107.7(6) . . ?
O23 C50 O24 121.8(7) . . ?
O23 C50 C48 119.6(7) . . ?
O24 C50 C48 118.2(7) . . ?
O25 C51 N9 123.2(8) . . ?
O25 C51 C41 118.4(7) . . ?
N9 C51 C41 118.4(7) . . ?
N9 C52 C54 111.1(7) . . ?
N9 C52 C53 109.7(7) . . ?
C54 C52 C53 108.9(6) . . ?
O26 C54 O27 123.3(9) . . ?
O26 C54 C52 118.7(8) . . ?
O27 C54 C52 117.9(7) . . ?
C60 C55 C56 121.4(7) . . ?
C60 C55 C61 123.0(7) . . ?
C56 C55 C61 115.2(7) . . ?
C57 C56 C55 118.5(7) . . ?
C56 C57 C58 120.3(7) . . ?
C56 C57 C65 121.2(7) . . ?
C58 C57 C65 118.1(6) . . ?
C59 C58 C57 120.2(7) . . ?
C60 C59 C58 119.4(7) . . ?
C60 C59 C69 118.2(6) . . ?
C58 C59 C69 122.0(7) . . ?
C55 C60 C59 120.3(7) . . ?
O28 C61 N10 122.6(7) . . ?
O28 C61 C55 119.9(7) . . ?
N10 C61 C55 117.4(7) . . ?
N10 C62 C63 111.2(7) . . ?
N10 C62 C64 110.0(7) . . ?
C63 C62 C64 106.7(7) . . ?
O29 C64 O30 125.3(8) . . ?
O29 C64 C62 118.6(7) . . ?
O30 C64 C62 116.1(8) . . ?
O31 C65 N11 123.0(7) . . ?
O31 C65 C57 118.7(7) . . ?
N11 C65 C57 118.3(7) . . ?
N11 C66 C67 111.0(7) . . ?
N11 C66 C68 108.0(7) . . ?
C67 C66 C68 110.0(8) . . ?
O32 C68 O33 125.8(8) . . ?
O32 C68 C66 120.0(7) . . ?
O33 C68 C66 114.1(7) . . ?
O34 C69 N12 122.0(7) . . ?
O34 C69 C59 119.7(7) . . ?
N12 C69 C59 118.2(6) . . ?
N12 C70 C71 111.9(7) . . ?
N12 C70 C72 109.1(6) . . ?
C71 C70 C72 110.5(7) . . ?
O36 C72 O35 125.8(7) . . ?
O36 C72 C70 115.1(7) . . ?
O35 C72 C70 119.1(7) . . ?
C7 N1 C8 120.0(7) . . ?
C11 N2 C12 122.2(7) . . ?
C15 N3 C16 122.3(6) . . ?
C25 N4 C26 122.5(7) . . ?
C29 N5 C30 122.4(7) . . ?
C33 N6 C34 121.9(7) . . ?
C43 N7 C44 122.9(7) . . ?
C47 N8 C48 122.2(6) . . ?
C51 N9 C52 123.5(7) . . ?
C61 N10 C62 122.2(7) . . ?
C65 N11 C66 120.6(7) . . ?
C69 N12 C70 122.7(6) . . ?
C10 O2 Cd6 117.1(5) . 1_566 ?
C10 O3 Cd4 135.0(6) . 1_566 ?
C14 O5 Cd1 111.5(6) . . ?
C14 O6 Cd3 143.7(6) . . ?
C18 O8 Cd5 138.6(5) . 1_556 ?
C18 O9 Cd4 119.5(5) . 1_556 ?
C28 O11 Cd1 88.9(5) . . ?
C28 O12 Cd1 90.9(5) . . ?
C32 O14 Cd6 103.7(4) . 1_565 ?
C32 O15 Cd7 138.1(5) . . ?
C36 O17 Cd2 92.8(5) . 1_565 ?
C36 O18 Cd2 88.5(5) . 1_565 ?
C46 O20 Cd3 93.5(5) . . ?
C46 O21 Cd3 87.3(5) . . ?
C50 O23 Cd4 98.3(5) . 1_566 ?
C50 O24 Cd7 139.7(5) . 1_556 ?
C50 O24 Cd4 86.3(4) . 1_566 ?
Cd7 O24 Cd4 133.7(2) 1_556 1_566 ?
C54 O26 Cd5 124.0(6) . 1_556 ?
C54 O27 Cd7 147.9(6) . 1_546 ?
C64 O29 Cd6 134.1(5) . . ?
C64 O30 Cd5 124.4(6) . . ?
C68 O32 Cd2 135.1(6) . . ?
C68 O33 Cd3 117.6(6) . . ?
C72 O35 Cd1 138.5(5) . 1_545 ?
C72 O36 Cd2 118.0(5) . 1_545 ?
Cd1 O37 Cd2 116.19(19) . . ?
Cd1 O37 Cd3 111.4(2) . . ?
Cd2 O37 Cd3 113.7(2) . . ?
Cd4 O38 Cd6 112.9(2) . . ?
Cd4 O38 Cd5 116.9(2) . . ?
Cd6 O38 Cd5 120.9(2) . . ?
O37 Cd1 O1W 102.7(2) . . ?
O37 Cd1 O5 115.86(19) . . ?
O1W Cd1 O5 87.4(2) . . ?
O37 Cd1 O12 104.6(2) . . ?
O1W Cd1 O12 152.7(2) . . ?
O5 Cd1 O12 79.1(2) . . ?
O37 Cd1 O35 86.78(18) . 1_565 ?
O1W Cd1 O35 91.3(2) . 1_565 ?
O5 Cd1 O35 157.1(2) . 1_565 ?
O12 Cd1 O35 92.2(2) . 1_565 ?
O37 Cd1 O11 154.43(18) . . ?
O1W Cd1 O11 98.6(2) . . ?
O5 Cd1 O11 78.8(2) . . ?
O12 Cd1 O11 55.7(2) . . ?
O35 Cd1 O11 78.72(19) 1_565 . ?
O37 Cd1 C28 132.1(2) . . ?
O1W Cd1 C28 124.9(2) . . ?
O5 Cd1 C28 75.0(2) . . ?
O12 Cd1 C28 28.4(2) . . ?
O35 Cd1 C28 87.2(2) 1_565 . ?
O11 Cd1 C28 27.5(2) . . ?
O37 Cd2 O36 110.41(19) . 1_565 ?
O37 Cd2 O2W 102.6(2) . . ?
O36 Cd2 O2W 88.6(2) 1_565 . ?
O37 Cd2 O32 88.3(2) . . ?
O36 Cd2 O32 160.8(2) 1_565 . ?
O2W Cd2 O32 91.6(2) . . ?
O37 Cd2 O17 100.00(19) . 1_545 ?
O36 Cd2 O17 82.4(2) 1_565 1_545 ?
O2W Cd2 O17 157.4(2) . 1_545 ?
O32 Cd2 O17 90.2(2) . 1_545 ?
O37 Cd2 O18 153.06(19) . 1_545 ?
O36 Cd2 O18 78.8(2) 1_565 1_545 ?
O2W Cd2 O18 102.9(2) . 1_545 ?
O32 Cd2 O18 82.4(2) . 1_545 ?
O17 Cd2 O18 55.05(19) 1_545 1_545 ?
O37 Cd2 C36 126.9(2) . 1_545 ?
O36 Cd2 C36 77.7(2) 1_565 1_545 ?
O2W Cd2 C36 130.4(2) . 1_545 ?
O32 Cd2 C36 87.6(2) . 1_545 ?
O17 Cd2 C36 27.1(2) 1_545 1_545 ?
O18 Cd2 C36 28.0(2) 1_545 1_545 ?
O37 Cd3 O33 109.5(2) . . ?
O37 Cd3 O20 115.33(19) . . ?
O33 Cd3 O20 81.6(3) . . ?
O37 Cd3 O3W 93.0(2) . . ?
O33 Cd3 O3W 87.2(3) . . ?
O20 Cd3 O3W 151.6(2) . . ?
O37 Cd3 O6 84.35(19) . . ?
O33 Cd3 O6 166.2(2) . . ?
O20 Cd3 O6 92.6(3) . . ?
O3W Cd3 O6 92.1(2) . . ?
O37 Cd3 O21 164.1(2) . . ?
O33 Cd3 O21 83.4(2) . . ?
O20 Cd3 O21 55.80(19) . . ?
O3W Cd3 O21 97.1(2) . . ?
O6 Cd3 O21 83.0(2) . . ?
O37 Cd3 C46 142.1(2) . . ?
O33 Cd3 C46 80.3(3) . . ?
O20 Cd3 C46 27.8(2) . . ?
O3W Cd3 C46 124.5(3) . . ?
O6 Cd3 C46 88.7(3) . . ?
O21 Cd3 C46 28.1(2) . . ?
O38 Cd4 O3 93.4(2) . 1_544 ?
O38 Cd4 O9 104.63(19) . 1_554 ?
O3 Cd4 O9 161.9(2) 1_544 1_554 ?
O38 Cd4 O4W 119.5(2) . . ?
O3 Cd4 O4W 81.1(2) 1_544 . ?
O9 Cd4 O4W 91.2(2) 1_554 . ?
O38 Cd4 O23 135.47(19) . 1_544 ?
O3 Cd4 O23 83.8(2) 1_544 1_544 ?
O9 Cd4 O23 82.3(2) 1_554 1_544 ?
O4W Cd4 O23 104.0(2) . 1_544 ?
O38 Cd4 O24 83.60(18) . 1_544 ?
O3 Cd4 O24 95.6(2) 1_544 1_544 ?
O9 Cd4 O24 85.0(2) 1_554 1_544 ?
O4W Cd4 O24 156.7(2) . 1_544 ?
O23 Cd4 O24 52.76(17) 1_544 1_544 ?
O38 Cd5 O30 97.14(19) . . ?
O38 Cd5 O26 99.2(2) . 1_554 ?
O30 Cd5 O26 83.9(2) . 1_554 ?
O38 Cd5 O8 88.86(18) . 1_554 ?
O30 Cd5 O8 165.5(2) . 1_554 ?
O26 Cd5 O8 82.1(2) 1_554 1_554 ?
O38 Cd5 O5W 169.9(2) . . ?
O30 Cd5 O5W 91.1(2) . . ?
O26 Cd5 O5W 87.5(3) 1_554 . ?
O8 Cd5 O5W 84.5(2) 1_554 . ?
O38 Cd6 O6W 140.8(3) . . ?
O38 Cd6 O2 108.00(18) . 1_544 ?
O6W Cd6 O2 85.5(3) . 1_544 ?
O38 Cd6 O29 88.67(19) . . ?
O6W Cd6 O29 85.5(3) . . ?
O2 Cd6 O29 162.07(19) 1_544 . ?
O38 Cd6 O14 121.33(19) . 1_545 ?
O6W Cd6 O14 96.7(3) . 1_545 ?
O2 Cd6 O14 81.0(2) 1_544 1_545 ?
O29 Cd6 O14 84.7(2) . 1_545 ?
O9W Cd7 O15 173.9(2) . . ?
O9W Cd7 O24 97.1(2) . 1_554 ?
O15 Cd7 O24 85.61(19) . 1_554 ?
O9W Cd7 O8W 85.8(2) . . ?
O15 Cd7 O8W 91.92(19) . . ?
O24 Cd7 O8W 175.2(2) 1_554 . ?
O9W Cd7 O27 103.1(2) . 1_564 ?
O15 Cd7 O27 82.6(2) . 1_564 ?
O24 Cd7 O27 81.3(2) 1_554 1_564 ?
O8W Cd7 O27 94.3(2) . 1_564 ?
O9W Cd7 O7W 82.4(2) . . ?
O15 Cd7 O7W 92.0(2) . . ?
O24 Cd7 O7W 91.7(2) 1_554 . ?
O8W Cd7 O7W 92.5(2) . . ?
O27 Cd7 O7W 171.5(2) 1_564 . ?

loop_
_geom_bond_atom_site_label_1
_geom_bond_atom_site_label_2
_geom_bond_distance
_geom_bond_site_symmetry_2
_geom_bond_publ_flag
C1 C2 1.394(10) . ?
C1 C6 1.387(11) . ?
C1 C7 1.517(10) . ?
C2 C3 1.399(9) . ?
C3 C4 1.394(10) . ?
C3 C11 1.496(10) . ?
C4 C5 1.404(10) . ?
C5 C6 1.389(9) . ?
C5 C15 1.479(10) . ?
C7 O1 1.216(10) . ?
C7 N1 1.317(11) . ?
C8 N1 1.453(8) . ?
C8 C9 1.506(12) . ?
C8 C10 1.535(12) . ?
C10 O3 1.239(10) . ?
C10 O2 1.262(9) . ?
C11 O4 1.227(9) . ?
C11 N2 1.331(8) . ?
C12 N2 1.451(9) . ?
C12 C14 1.530(9) . ?
C12 C13 1.545(12) . ?
C14 O5 1.228(10) . ?
C14 O6 1.287(11) . ?
C15 O7 1.258(8) . ?
C15 N3 1.330(9) . ?
C16 N3 1.465(9) . ?
C16 C17 1.521(10) . ?
C16 C18 1.545(10) . ?
C18 O9 1.262(10) . ?
C18 O8 1.252(9) . ?
C19 C24 1.376(11) . ?
C19 C20 1.391(9) . ?
C19 C25 1.484(10) . ?
C20 C21 1.397(11) . ?
C21 C22 1.367(11) . ?
C21 C29 1.539(9) . ?
C22 C23 1.385(10) . ?
C23 C24 1.375(11) . ?
C23 C33 1.487(11) . ?
C25 O10 1.222(10) . ?
C25 N4 1.331(9) . ?
C26 N4 1.460(10) . ?
C26 C27 1.482(12) . ?
C26 C28 1.516(11) . ?
C28 O11 1.234(9) . ?
C28 O12 1.272(10) . ?
C28 Cd1 2.674(8) . ?
C29 O13 1.231(9) . ?
C29 N5 1.311(10) . ?
C30 N5 1.460(9) . ?
C30 C31 1.519(12) . ?
C30 C32 1.547(11) . ?
C32 O14 1.246(9) . ?
C32 O15 1.257(8) . ?
C33 O16 1.255(9) . ?
C33 N6 1.325(10) . ?
C34 N6 1.460(10) . ?
C34 C36 1.504(11) . ?
C34 C35 1.531(12) . ?
C36 O17 1.242(10) . ?
C36 O18 1.278(10) . ?
C36 Cd2 2.720(9) 1_565 ?
C37 C42 1.357(10) . ?
C37 C38 1.374(11) . ?
C37 C43 1.497(10) . ?
C38 C39 1.395(10) . ?
C39 C40 1.375(11) . ?
C39 C47 1.502(11) . ?
C40 C41 1.396(10) . ?
C41 C42 1.385(9) . ?
C41 C51 1.509(11) . ?
C43 O19 1.216(9) . ?
C43 N7 1.337(10) . ?
C44 N7 1.457(9) . ?
C44 C46 1.521(12) . ?
C44 C45 1.540(13) . ?
C46 O20 1.250(9) . ?
C46 O21 1.263(10) . ?
C46 Cd3 2.680(9) . ?
C47 O22 1.232(8) . ?
C47 N8 1.347(9) . ?
C48 N8 1.431(9) . ?
C48 C50 1.517(10) . ?
C48 C49 1.574(10) . ?
C50 O23 1.236(9) . ?
C50 O24 1.281(9) . ?
C51 O25 1.229(9) . ?
C51 N9 1.320(10) . ?
C52 N9 1.450(10) . ?
C52 C54 1.526(12) . ?
C52 C53 1.552(11) . ?
C54 O26 1.228(9) . ?
C54 O27 1.271(10) . ?
C55 C60 1.381(11) . ?
C55 C56 1.395(10) . ?
C55 C61 1.526(11) . ?
C56 C57 1.398(10) . ?
C57 C58 1.409(11) . ?
C57 C65 1.513(10) . ?
C58 C59 1.387(9) . ?
C59 C60 1.396(10) . ?
C59 C69 1.477(10) . ?
C61 O28 1.227(10) . ?
C61 N10 1.353(9) . ?
C62 N10 1.412(9) . ?
C62 C63 1.534(12) . ?
C62 C64 1.535(11) . ?
C64 O29 1.226(10) . ?
C64 O30 1.254(9) . ?
C65 O31 1.242(9) . ?
C65 N11 1.299(10) . ?
C66 N11 1.460(9) . ?
C66 C67 1.523(13) . ?
C66 C68 1.541(11) . ?
C68 O32 1.239(10) . ?
C68 O33 1.263(10) . ?
C69 O34 1.253(8) . ?
C69 N12 1.324(9) . ?
C70 N12 1.462(10) . ?
C70 C71 1.513(11) . ?
C70 C72 1.529(10) . ?
C72 O36 1.258(10) . ?
C72 O35 1.241(9) . ?
O1W Cd1 2.285(5) . ?
O2 Cd6 2.281(6) 1_566 ?
O2W Cd2 2.268(6) . ?
O3W Cd3 2.306(7) . ?
O3 Cd4 2.246(6) 1_566 ?
O4W Cd4 2.278(5) . ?
O5 Cd1 2.333(5) . ?
O5W Cd5 2.367(7) . ?
O6 Cd3 2.311(6) . ?
O7W Cd7 2.437(6) . ?
O8 Cd5 2.310(5) 1_556 ?
O8W Cd7 2.318(6) . ?
O9 Cd4 2.245(5) 1_556 ?
O9W Cd7 2.238(5) . ?
O11 Cd1 2.395(5) . ?
O12 Cd1 2.332(6) . ?
O14 Cd6 2.304(5) 1_565 ?
O15 Cd7 2.243(5) . ?
O17 Cd2 2.361(6) 1_565 ?
O18 Cd2 2.433(5) 1_565 ?
O20 Cd3 2.295(6) . ?
O21 Cd3 2.424(5) . ?
O23 Cd4 2.348(5) 1_566 ?
O24 Cd7 2.289(5) 1_556 ?
O24 Cd4 2.581(5) 1_566 ?
O26 Cd5 2.278(6) 1_556 ?
O27 Cd7 2.330(6) 1_546 ?
O29 Cd6 2.303(6) . ?
O30 Cd5 2.267(5) . ?
O32 Cd2 2.279(6) . ?
O33 Cd3 2.267(7) . ?
O35 Cd1 2.350(5) 1_545 ?
O36 Cd2 2.264(5) 1_545 ?
O37 Cd1 2.214(5) . ?
O37 Cd2 2.214(4) . ?
O37 Cd3 2.239(4) . ?
O38 Cd4 2.206(5) . ?
O38 Cd6 2.225(5) . ?
O38 Cd5 2.252(5) . ?
Cd1 O35 2.350(5) 1_565 ?
Cd2 O36 2.264(5) 1_565 ?
Cd2 O17 2.361(6) 1_545 ?
Cd2 O18 2.433(6) 1_545 ?
Cd2 C36 2.720(9) 1_545 ?
Cd4 O3 2.246(6) 1_544 ?
Cd4 O9 2.245(5) 1_554 ?
Cd4 O23 2.348(5) 1_544 ?
Cd4 O24 2.581(5) 1_544 ?
Cd5 O26 2.278(6) 1_554 ?
Cd5 O8 2.310(5) 1_554 ?
Cd6 O6W 2.247(7) . ?
Cd6 O2 2.281(6) 1_544 ?
Cd6 O14 2.304(5) 1_545 ?
Cd7 O24 2.289(5) 1_554 ?
Cd7 O27 2.330(6) 1_564 ?

loop_
_platon_squeeze_void_nr
_platon_squeeze_void_average_x
_platon_squeeze_void_average_y
_platon_squeeze_void_average_z
_platon_squeeze_void_volume
_platon_squeeze_void_count_electrons
_platon_squeeze_void_content
1 0.250 0.049 0.476 876 177 ' '
2 0.750 -0.076 0.835 876 177 ' '
3 0.500 0.083 0.500 7 2 ' '
4 0.000 0.583 0.500 7 2 ' '
